data_7062424
loop_
_publ_author_name
'Dasgupta, Sanchari'
'Karim, Suhana'
'Khatua, Somanjana'
'Adhikary, Amit'
'Acharya, Krishnendu'
'Zangrando, Ennio'
'Maity, Suvendu'
'Das, Debasis'

_publ_section_title
;
 Unprecedented pseudo-zeroth-order kinetics of the catecholase-like
 activity of mixed-valence MnIIMn2III complexes
;
_journal_issue 20
_journal_name_full 'New Journal of Chemistry'
_journal_page_first 9681
_journal_page_last 9691
_journal_paper_doi 10.1039/D2NJ06357C
_journal_volume 47
_journal_year 2023
_chemical_formula_moiety 'C30 H40 Br2 Mn3 N2 O14, 5(H2 O)'
_chemical_formula_sum 'C30 H50 Br2 Mn3 N2 O19'
_chemical_formula_weight 1067.36
_space_group_crystal_system triclinic
_space_group_IT_number 2
_space_group_name_Hall '-P 1'
_space_group_name_H-M_alt 'P -1'
_atom_sites_solution_hydrogens mixed
_audit_creation_method SHELXL-2014/7
_audit_update_record
;
2019-05-17 deposited with the CCDC.	2023-04-05 downloaded from the CCDC.
;
_cell_angle_alpha 100.945(5)
_cell_angle_beta 90.352(5)
_cell_angle_gamma 108.241(5)
_cell_formula_units_Z 2
_cell_length_a 10.981(5)
_cell_length_b 11.954(5)
_cell_length_c 17.826(5)
_cell_measurement_reflns_used 3287
_cell_measurement_temperature 293(2)
_cell_measurement_theta_max 24.95
_cell_measurement_theta_min 2.05
_cell_volume 2176.5(15)
_computing_cell_refinement 'BRUKER SMART'
_computing_data_collection 'BRUKER SMART'
_computing_data_reduction 'BRUKER SAINT'
_computing_molecular_graphics 'Ortep3 for Windows (Farrugia,1997)'
_computing_publication_material 'Wingx 2013.3 (Farrugia, 2012)'
_computing_structure_refinement 'SHELXL-2014/7 (Sheldrick, 2014)'
_computing_structure_solution 'SHELX97 (Sheldrick, 2008)'
_diffrn_ambient_temperature 293(2)
_diffrn_measured_fraction_theta_full 0.979
_diffrn_measured_fraction_theta_max 0.979
_diffrn_measurement_device_type 'BRUKER SMART APEX CCD DIFFRACTOMETER'
_diffrn_measurement_method 'OMEGA-PHI SCAN'
_diffrn_radiation_monochromator graphite
_diffrn_radiation_source 'fine-focus sealed tube'
_diffrn_radiation_type MoK\a
_diffrn_radiation_wavelength 0.71073
_diffrn_reflns_av_R_equivalents 0.0738
_diffrn_reflns_av_unetI/netI 0.0730
_diffrn_reflns_Laue_measured_fraction_full 0.979
_diffrn_reflns_Laue_measured_fraction_max 0.979
_diffrn_reflns_limit_h_max 13
_diffrn_reflns_limit_h_min -12
_diffrn_reflns_limit_k_max 14
_diffrn_reflns_limit_k_min -14
_diffrn_reflns_limit_l_max 21
_diffrn_reflns_limit_l_min -21
_diffrn_reflns_number 31467
_diffrn_reflns_point_group_measured_fraction_full 0.979
_diffrn_reflns_point_group_measured_fraction_max 0.979
_diffrn_reflns_theta_full 25.154
_diffrn_reflns_theta_max 25.154
_diffrn_reflns_theta_min 1.831
_exptl_absorpt_coefficient_mu 2.765
_exptl_absorpt_correction_T_max 0.568
_exptl_absorpt_correction_T_min 0.406
_exptl_absorpt_correction_type multi-scan
_exptl_absorpt_process_details 'BRUKER SADABS'
_exptl_crystal_colour brown
_exptl_crystal_density_diffrn 1.629
_exptl_crystal_description block
_exptl_crystal_F_000 1082
_exptl_crystal_size_max 0.28
_exptl_crystal_size_mid 0.25
_exptl_crystal_size_min 0.24
_refine_diff_density_max 0.733
_refine_diff_density_min -0.577
_refine_diff_density_rms 0.101
_refine_ls_extinction_method none
_refine_ls_goodness_of_fit_ref 1.035
_refine_ls_hydrogen_treatment mixed
_refine_ls_matrix_type full
_refine_ls_number_parameters 555
_refine_ls_number_reflns 7641
_refine_ls_number_restraints 12
_refine_ls_restrained_S_all 1.034
_refine_ls_R_factor_all 0.1026
_refine_ls_R_factor_gt 0.0484
_refine_ls_shift/su_max 0.008
_refine_ls_shift/su_mean 0.000
_refine_ls_structure_factor_coef Fsqd
_refine_ls_weighting_details 'w=1/[\s^2^(Fo^2^)+(0.0523P)^2^+2.2998P] where P=(Fo^2^+2Fc^2^)/3'
_refine_ls_weighting_scheme calc
_refine_ls_wR_factor_gt 0.1046
_refine_ls_wR_factor_ref 0.1297
_reflns_Friedel_coverage 0.000
_reflns_number_gt 4840
_reflns_number_total 7641
_reflns_threshold_expression 'I > 2\s(I)'
_cod_data_source_file d2nj06357c2.cif
_cod_data_source_block 1
_cod_depositor_comments
;
The following automatic conversions were performed:

data item '_exptl_absorpt_correction_type' value 'MULTI-SCAN' was
changed to 'multi-scan' in accordance with the
/home/data/users/saulius/crontab/automatic-downloads/rss-feeds/RSC/lib/dictionaries/cif_core.dic
dictionary named 'cif_core.dic' version 2.4.2 last updated on
2011-04-26.

Automatic conversion script
Id: cif_fix_values 8170 2020-07-09 18:12:32Z antanas 

 Adding full bibliography for 7062424--7062425.cif.
;
_cod_database_code 7062424
_shelx_shelxl_version_number 2014/7
_shelx_space_group_comment
;
The symmetry employed for this shelxl refinement is uniquely defined
by the following loop, which should always be used as a source of
symmetry information in preference to the above space-group names.
They are only intended as comments.
;

loop_
_space_group_symop_operation_xyz
'x, y, z'
'-x, -y, -z'

loop_
_atom_site_label
_atom_site_type_symbol
_atom_site_fract_x
_atom_site_fract_y
_atom_site_fract_z
_atom_site_U_iso_or_equiv
_atom_site_adp_type
_atom_site_occupancy
_atom_site_site_symmetry_order
_atom_site_calc_flag
_atom_site_refinement_flags_posn
_atom_site_refinement_flags_adp
_atom_site_refinement_flags_occupancy
_atom_site_disorder_assembly
_atom_site_disorder_group
Mn1 Mn 1.03403(7) 0.56325(6) 0.30817(4) 0.0299(2) Uani 1 1 d . . . . .
Mn2 Mn 0.91857(7) 0.25276(6) 0.23531(4) 0.0300(2) Uani 1 1 d . . . . .
Mn3 Mn 0.82153(7) -0.05589(6) 0.16269(4) 0.0292(2) Uani 1 1 d . . . . .
Br1 Br 1.45896(9) 1.19188(6) 0.43873(5) 0.0865(3) Uani 1 1 d . . . . .
Br2 Br 0.42870(8) -0.70096(5) 0.06937(4) 0.0697(2) Uani 1 1 d . . . . .
O1W O 0.9911(5) 0.6001(4) 0.4360(2) 0.0495(12) Uani 1 1 d . . . . .
H22 H 1.041(7) 0.617(6) 0.470(4) 0.074 Uiso 1 1 d . U . . .
H21 H 0.953(7) 0.642(6) 0.446(4) 0.074 Uiso 1 1 d . U . . .
O2W O 0.8347(4) -0.0808(3) 0.0305(2) 0.0463(10) Uani 1 1 d D . . . .
H11 H 0.896(4) -0.108(5) 0.016(3) 0.069 Uiso 1 1 d D U . . .
H12 H 0.866(6) -0.011(3) 0.024(3) 0.069 Uiso 1 1 d D U . . .
O1 O 1.0501(3) 0.7240(3) 0.30526(19) 0.0400(9) Uani 1 1 d . . . . .
O2 O 0.8284(3) -0.2122(3) 0.15842(19) 0.0381(9) Uani 1 1 d . . . . .
O3 O 1.0357(3) 0.4099(3) 0.31503(17) 0.0318(8) Uani 1 1 d . . . . .
O4 O 0.7983(3) 0.0930(3) 0.16077(17) 0.0292(8) Uani 1 1 d . . . . .
N1 N 1.2191(4) 0.6107(4) 0.3459(2) 0.0333(10) Uani 1 1 d . . . . .
N2 N 0.6306(4) -0.1173(3) 0.1460(2) 0.0309(10) Uani 1 1 d . . . . .
C1 C 1.1413(5) 0.8239(4) 0.3374(3) 0.0341(12) Uani 1 1 d . . . . .
C2 C 1.1189(6) 0.9342(5) 0.3400(3) 0.0466(15) Uani 1 1 d . . . . .
H2 H 1.0402 0.9345 0.3207 0.056 Uiso 1 1 calc R U . . .
C3 C 1.2118(7) 1.0415(5) 0.3705(3) 0.0535(17) Uani 1 1 d . . . . .
H3 H 1.1953 1.1136 0.3720 0.064 Uiso 1 1 calc R U . . .
C4 C 1.3297(6) 1.0425(5) 0.3990(3) 0.0501(16) Uani 1 1 d . . . . .
C5 C 1.3544(6) 0.9372(5) 0.3983(3) 0.0444(14) Uani 1 1 d . . . . .
H5 H 1.4336 0.9391 0.4183 0.053 Uiso 1 1 calc R U . . .
C6 C 1.2612(5) 0.8258(4) 0.3677(3) 0.0374(13) Uani 1 1 d . . . . .
C7 C 1.2934(5) 0.7194(5) 0.3694(3) 0.0402(13) Uani 1 1 d . . . . .
H7 H 1.3755 0.7296 0.3894 0.048 Uiso 1 1 calc R U . . .
C8 C 1.2613(5) 0.5042(5) 0.3497(3) 0.0362(13) Uani 1 1 d . . . . .
C9 C 1.3096(6) 0.4648(5) 0.2728(3) 0.0516(16) Uani 1 1 d . . . . .
H9A H 1.2434 0.4485 0.2330 0.077 Uiso 1 1 calc R U . . .
H9B H 1.3319 0.3933 0.2730 0.077 Uiso 1 1 calc R U . . .
H9C H 1.3841 0.5276 0.2637 0.077 Uiso 1 1 calc R U . . .
C10 C 1.3633(6) 0.5283(5) 0.4149(3) 0.0561(17) Uani 1 1 d . . . . .
H10A H 1.4445 0.5775 0.4019 0.084 Uiso 1 1 calc R U . . .
H10B H 1.3707 0.4533 0.4227 0.084 Uiso 1 1 calc R U . . .
H10C H 1.3385 0.5691 0.4611 0.084 Uiso 1 1 calc R U . . .
C11 C 0.7375(5) -0.3173(4) 0.1382(3) 0.0341(12) Uani 1 1 d . . . . .
C12 C 0.7719(6) -0.4225(5) 0.1287(3) 0.0429(14) Uani 1 1 d . . . . .
H12A H 0.8579 -0.4158 0.1367 0.051 Uiso 1 1 calc R U . . .
C13 C 0.6825(6) -0.5353(5) 0.1078(3) 0.0432(14) Uani 1 1 d . . . . .
H13 H 0.7079 -0.6036 0.1008 0.052 Uiso 1 1 calc R U . . .
C14 C 0.5547(6) -0.5453(5) 0.0974(3) 0.0433(14) Uani 1 1 d . . . . .
C15 C 0.5166(6) -0.4462(5) 0.1063(3) 0.0439(14) Uani 1 1 d . . . . .
H15 H 0.4299 -0.4551 0.0989 0.053 Uiso 1 1 calc R U . . .
C16 C 0.6068(5) -0.3306(4) 0.1265(3) 0.0345(12) Uani 1 1 d . . . . .
C17 C 0.5619(5) -0.2279(5) 0.1319(3) 0.0377(13) Uani 1 1 d . . . . .
H17 H 0.4737 -0.2443 0.1242 0.045 Uiso 1 1 calc R U . . .
C18 C 0.5710(5) -0.0197(4) 0.1476(3) 0.0345(12) Uani 1 1 d . . . . .
C19 C 0.5402(6) 0.0210(5) 0.2296(3) 0.0504(15) Uani 1 1 d . . . . .
H19A H 0.4782 -0.0449 0.2458 0.076 Uiso 1 1 calc R U . . .
H19B H 0.5058 0.0861 0.2318 0.076 Uiso 1 1 calc R U . . .
H19C H 0.6174 0.0475 0.2627 0.076 Uiso 1 1 calc R U . . .
C20 C 0.4534(5) -0.0570(5) 0.0919(3) 0.0473(15) Uani 1 1 d . . . . .
H20A H 0.4705 -0.0985 0.0436 0.071 Uiso 1 1 calc R U . . .
H20B H 0.4336 0.0132 0.0848 0.071 Uiso 1 1 calc R U . . .
H20C H 0.3816 -0.1093 0.1122 0.071 Uiso 1 1 calc R U . . .
C21 C 1.1400(5) 0.4104(4) 0.3636(3) 0.0365(13) Uani 1 1 d . . . . .
H21A H 1.1515 0.3319 0.3530 0.044 Uiso 1 1 calc R U . . .
H21B H 1.1210 0.4278 0.4168 0.044 Uiso 1 1 calc R U . . .
C22 C 0.6788(5) 0.0795(4) 0.1228(3) 0.0353(12) Uani 1 1 d . . . . .
H22A H 0.6842 0.0598 0.0679 0.042 Uiso 1 1 calc R U . . .
H22B H 0.6601 0.1548 0.1350 0.042 Uiso 1 1 calc R U . . .
O5 O 0.8231(4) -0.0280(3) 0.28927(18) 0.0405(9) Uani 1 1 d . . . . .
O6 O 0.8647(4) 0.1683(3) 0.33400(18) 0.0455(10) Uani 1 1 d . . . . .
O7 O 1.0074(3) -0.0056(3) 0.1663(2) 0.0417(9) Uani 1 1 d . . . . .
O8 O 1.0795(4) 0.1878(3) 0.2233(2) 0.0550(11) Uani 1 1 d . . . . .
O9 O 1.0640(4) 0.5361(3) 0.18599(18) 0.0407(9) Uani 1 1 d . . . . .
O10 O 0.9778(4) 0.3402(3) 0.13768(19) 0.0465(10) Uani 1 1 d . . . . .
O11 O 0.8472(3) 0.5231(3) 0.29542(19) 0.0376(9) Uani 1 1 d . . . . .
O12 O 0.7637(3) 0.3248(3) 0.2521(2) 0.0436(9) Uani 1 1 d . . . . .
C31 C 0.8356(5) 0.0630(5) 0.3420(3) 0.0399(13) Uani 1 1 d . . . . .
C32 C 0.8141(9) 0.0402(6) 0.4219(3) 0.096(3) Uani 1 1 d . . . . .
H32A H 0.7922 -0.0444 0.4208 0.144 Uiso 1 1 calc R U . . .
H32B H 0.8912 0.0826 0.4544 0.144 Uiso 1 1 calc R U . . .
H32C H 0.7452 0.0681 0.4416 0.144 Uiso 1 1 calc R U . . .
C33 C 1.0961(5) 0.0933(5) 0.1921(3) 0.0339(12) Uani 1 1 d . . . . .
C34 C 1.2296(5) 0.0898(5) 0.1810(3) 0.0499(15) Uani 1 1 d . . . . .
H34A H 1.2494 0.0950 0.1292 0.075 Uiso 1 1 calc R U . . .
H34B H 1.2360 0.0158 0.1913 0.075 Uiso 1 1 calc R U . . .
H34C H 1.2891 0.1564 0.2155 0.075 Uiso 1 1 calc R U . . .
C35 C 1.0474(5) 0.4448(5) 0.1342(3) 0.0372(13) Uani 1 1 d . . . . .
C36 C 1.1165(7) 0.4593(6) 0.0621(3) 0.068(2) Uani 1 1 d . . . . .
H36A H 1.1603 0.5431 0.0639 0.101 Uiso 1 1 calc R U . . .
H36B H 1.0554 0.4276 0.0185 0.101 Uiso 1 1 calc R U . . .
H36C H 1.1779 0.4167 0.0581 0.101 Uiso 1 1 calc R U . . .
C37 C 0.7540(5) 0.4242(5) 0.2798(3) 0.0329(12) Uani 1 1 d . . . . .
C38 C 0.6255(5) 0.4330(5) 0.2989(4) 0.0554(16) Uani 1 1 d . . . . .
H38A H 0.5601 0.3667 0.2680 0.083 Uiso 1 1 calc R U . . .
H38B H 0.6189 0.5072 0.2891 0.083 Uiso 1 1 calc R U . . .
H38C H 0.6145 0.4307 0.3521 0.083 Uiso 1 1 calc R U . . .
O3W O 0.9462(5) 0.1548(3) 0.0063(2) 0.0579(12) Uani 1 1 d D . . . .
H31 H 0.960(6) 0.212(4) 0.045(2) 0.087 Uiso 1 1 d D U . . .
H32 H 0.909(6) 0.174(5) -0.028(2) 0.087 Uiso 1 1 d D U . . .
O4W O 0.8958(5) 0.2281(4) -0.1317(3) 0.0663(12) Uani 1 1 d D . . . .
H41 H 0.895(7) 0.289(4) -0.148(4) 0.099 Uiso 1 1 d D U . . .
H42 H 0.947(6) 0.199(6) -0.155(4) 0.099 Uiso 1 1 d D U . . .
O5W O 0.7580(6) 0.7416(4) 0.3297(3) 0.0806(15) Uani 1 1 d D . . . .
H51 H 0.800(7) 0.702(6) 0.304(4) 0.121 Uiso 1 1 d D U . . .
H52 H 0.777(8) 0.809(3) 0.318(4) 0.121 Uiso 1 1 d D U . . .
O6W O 1.1703(5) 0.6441(4) 0.5527(2) 0.0575(12) Uani 1 1 d . . . . .
H62 H 1.137(7) 0.581(5) 0.557(4) 0.086 Uiso 1 1 d D U . . .
H61 H 1.162(7) 0.699(5) 0.584(4) 0.086 Uiso 1 1 d D U . . .
O7W O 0.8266(10) 0.7318(9) 0.4718(5) 0.149(5) Uani 1 1 d . . . . .
H71 H 0.770(13) 0.732(12) 0.434(8) 0.224 Uiso 1 1 d . U . . .
H72 H 0.882(17) 0.781(16) 0.468(10) 0.224 Uiso 1 1 d . U . . .

loop_
_atom_site_aniso_label
_atom_site_aniso_U_11
_atom_site_aniso_U_22
_atom_site_aniso_U_33
_atom_site_aniso_U_23
_atom_site_aniso_U_13
_atom_site_aniso_U_12
Mn1 0.0336(5) 0.0216(4) 0.0345(4) 0.0042(3) 0.0003(3) 0.0097(3)
Mn2 0.0345(5) 0.0216(4) 0.0332(4) 0.0025(3) 0.0024(3) 0.0096(3)
Mn3 0.0302(5) 0.0209(4) 0.0361(4) 0.0035(3) 0.0029(3) 0.0090(3)
Br1 0.1056(7) 0.0313(4) 0.0954(6) 0.0028(3) -0.0171(5) -0.0101(4)
Br2 0.0896(6) 0.0276(3) 0.0735(4) 0.0084(3) 0.0062(4) -0.0064(3)
O1W 0.065(3) 0.055(3) 0.035(2) 0.0040(19) 0.0014(19) 0.032(2)
O2W 0.054(3) 0.037(2) 0.042(2) 0.0029(18) 0.0108(19) 0.010(2)
O1 0.049(2) 0.0231(19) 0.046(2) 0.0052(15) -0.0046(18) 0.0113(18)
O2 0.040(2) 0.025(2) 0.049(2) 0.0057(15) 0.0021(17) 0.0111(18)
O3 0.033(2) 0.0223(18) 0.0397(19) 0.0038(14) -0.0070(16) 0.0103(16)
O4 0.029(2) 0.0202(17) 0.0379(18) 0.0053(14) 0.0004(15) 0.0077(15)
N1 0.039(3) 0.026(2) 0.036(2) 0.0036(18) 0.006(2) 0.012(2)
N2 0.033(3) 0.025(2) 0.035(2) 0.0049(17) 0.0031(19) 0.010(2)
C1 0.042(3) 0.029(3) 0.030(3) 0.007(2) 0.006(2) 0.009(3)
C2 0.062(4) 0.029(3) 0.052(3) 0.012(3) -0.002(3) 0.018(3)
C3 0.087(5) 0.024(3) 0.051(3) 0.009(3) 0.006(3) 0.019(3)
C4 0.070(5) 0.028(3) 0.042(3) 0.004(2) 0.005(3) 0.003(3)
C5 0.048(4) 0.038(3) 0.042(3) 0.009(2) 0.001(3) 0.006(3)
C6 0.049(4) 0.024(3) 0.036(3) 0.005(2) 0.010(3) 0.008(3)
C7 0.036(3) 0.037(3) 0.044(3) 0.003(2) -0.002(3) 0.011(3)
C8 0.030(3) 0.036(3) 0.042(3) -0.001(2) -0.004(2) 0.014(3)
C9 0.042(4) 0.050(4) 0.062(4) 0.002(3) 0.008(3) 0.020(3)
C10 0.050(4) 0.045(4) 0.073(4) 0.001(3) -0.016(3) 0.020(3)
C11 0.044(4) 0.026(3) 0.032(3) 0.006(2) 0.006(2) 0.011(3)
C12 0.055(4) 0.031(3) 0.046(3) 0.010(2) 0.004(3) 0.016(3)
C13 0.063(4) 0.025(3) 0.044(3) 0.009(2) 0.006(3) 0.017(3)
C14 0.061(4) 0.024(3) 0.035(3) 0.006(2) 0.006(3) 0.001(3)
C15 0.042(4) 0.032(3) 0.056(3) 0.012(3) 0.006(3) 0.007(3)
C16 0.040(3) 0.024(3) 0.037(3) 0.006(2) 0.004(2) 0.008(2)
C17 0.029(3) 0.039(3) 0.045(3) 0.009(2) 0.003(2) 0.010(3)
C18 0.028(3) 0.035(3) 0.044(3) 0.005(2) 0.004(2) 0.016(2)
C19 0.052(4) 0.052(4) 0.052(3) 0.005(3) 0.015(3) 0.026(3)
C20 0.034(3) 0.050(4) 0.059(4) 0.005(3) -0.002(3) 0.017(3)
C21 0.039(3) 0.028(3) 0.044(3) 0.005(2) -0.006(3) 0.013(3)
C22 0.037(3) 0.030(3) 0.039(3) 0.004(2) -0.002(2) 0.012(3)
O5 0.058(3) 0.031(2) 0.0352(19) 0.0068(16) 0.0032(17) 0.0177(18)
O6 0.070(3) 0.027(2) 0.0355(19) 0.0064(15) 0.0043(18) 0.0105(19)
O7 0.037(2) 0.028(2) 0.059(2) -0.0004(17) 0.0015(18) 0.0140(18)
O8 0.040(2) 0.033(2) 0.086(3) -0.014(2) -0.002(2) 0.0178(19)
O9 0.054(2) 0.034(2) 0.0342(19) 0.0057(16) 0.0058(17) 0.0144(18)
O10 0.063(3) 0.035(2) 0.0352(19) 0.0051(16) 0.0093(18) 0.008(2)
O11 0.041(2) 0.028(2) 0.047(2) 0.0053(15) -0.0016(17) 0.0168(18)
O12 0.039(2) 0.032(2) 0.060(2) -0.0022(17) 0.0018(18) 0.0172(18)
C31 0.052(4) 0.038(3) 0.033(3) 0.009(2) 0.011(3) 0.018(3)
C32 0.195(9) 0.054(5) 0.044(4) 0.020(3) 0.037(5) 0.042(5)
C33 0.033(3) 0.034(3) 0.036(3) 0.006(2) 0.002(2) 0.012(3)
C34 0.036(3) 0.044(4) 0.072(4) 0.010(3) 0.011(3) 0.015(3)
C35 0.039(3) 0.038(3) 0.038(3) 0.010(3) 0.005(2) 0.015(3)
C36 0.087(5) 0.056(4) 0.049(4) 0.008(3) 0.027(4) 0.010(4)
C37 0.034(3) 0.030(3) 0.039(3) 0.009(2) 0.002(2) 0.016(3)
C38 0.036(4) 0.049(4) 0.082(4) 0.006(3) 0.012(3) 0.018(3)
O3W 0.094(4) 0.039(2) 0.042(2) 0.0045(18) 0.016(2) 0.026(2)
O4W 0.087(4) 0.055(3) 0.066(3) 0.022(2) 0.020(2) 0.030(3)
O5W 0.130(5) 0.054(3) 0.071(3) 0.023(2) 0.023(3) 0.041(3)
O6W 0.080(3) 0.048(3) 0.040(2) -0.001(2) 0.004(2) 0.020(3)
O7W 0.238(12) 0.206(10) 0.083(4) 0.033(5) 0.028(6) 0.182(10)

loop_
_atom_type_symbol
_atom_type_description
_atom_type_scat_dispersion_real
_atom_type_scat_dispersion_imag
_atom_type_scat_source
C C 0.0033 0.0016 'International Tables Vol C Tables 4.2.6.8 and 6.1.1.4'
H H 0.0000 0.0000 'International Tables Vol C Tables 4.2.6.8 and 6.1.1.4'
N N 0.0061 0.0033 'International Tables Vol C Tables 4.2.6.8 and 6.1.1.4'
O O 0.0106 0.0060 'International Tables Vol C Tables 4.2.6.8 and 6.1.1.4'
Mn Mn 0.3368 0.7283 'International Tables Vol C Tables 4.2.6.8 and 6.1.1.4'
Br Br -0.2901 2.4595 'International Tables Vol C Tables 4.2.6.8 and 6.1.1.4'

loop_
_geom_angle_atom_site_label_1
_geom_angle_atom_site_label_2
_geom_angle_atom_site_label_3
_geom_angle
_geom_angle_site_symmetry_1
_geom_angle_site_symmetry_3
_geom_angle_publ_flag
O3 Mn1 O1 174.11(15) . . ?
O3 Mn1 O11 96.69(14) . . ?
O1 Mn1 O11 89.00(15) . . ?
O3 Mn1 N1 82.91(15) . . ?
O1 Mn1 N1 91.21(16) . . ?
O11 Mn1 N1 167.36(15) . . ?
O3 Mn1 O9 93.16(13) . . ?
O1 Mn1 O9 87.76(14) . . ?
O11 Mn1 O9 95.70(14) . . ?
N1 Mn1 O9 96.94(15) . . ?
O3 Mn1 O1W 90.37(15) . . ?
O1 Mn1 O1W 89.02(15) . . ?
O11 Mn1 O1W 81.06(15) . . ?
N1 Mn1 O1W 86.31(16) . . ?
O9 Mn1 O1W 175.47(14) . . ?
O12 Mn2 O8 176.99(13) . . ?
O12 Mn2 O4 91.80(13) . . ?
O8 Mn2 O4 91.15(13) . . ?
O12 Mn2 O3 87.72(13) . . ?
O8 Mn2 O3 89.30(13) . . ?
O4 Mn2 O3 177.22(13) . . ?
O12 Mn2 O6 89.10(15) . . ?
O8 Mn2 O6 90.29(16) . . ?
O4 Mn2 O6 90.08(13) . . ?
O3 Mn2 O6 87.18(13) . . ?
O12 Mn2 O10 91.68(15) . . ?
O8 Mn2 O10 88.86(16) . . ?
O4 Mn2 O10 91.19(13) . . ?
O3 Mn2 O10 91.56(13) . . ?
O6 Mn2 O10 178.48(15) . . ?
O2 Mn3 O4 174.04(14) . . ?
O2 Mn3 O7 86.25(15) . . ?
O4 Mn3 O7 98.82(14) . . ?
O2 Mn3 N2 91.36(16) . . ?
O4 Mn3 N2 83.24(15) . . ?
O7 Mn3 N2 173.13(15) . . ?
O2 Mn3 O5 89.82(13) . . ?
O4 Mn3 O5 93.13(13) . . ?
O7 Mn3 O5 91.68(14) . . ?
N2 Mn3 O5 94.76(15) . . ?
O2 Mn3 O2W 90.01(14) . . ?
O4 Mn3 O2W 87.38(14) . . ?
O7 Mn3 O2W 84.51(15) . . ?
N2 Mn3 O2W 89.05(15) . . ?
O5 Mn3 O2W 176.19(14) . . ?
Mn1 O1W H22 125(5) . . ?
Mn1 O1W H21 115(6) . . ?
H22 O1W H21 105(7) . . ?
Mn3 O2W H11 112(4) . . ?
Mn3 O2W H12 104(4) . . ?
H11 O2W H12 99(6) . . ?
C1 O1 Mn1 129.3(3) . . ?
C11 O2 Mn3 130.1(3) . . ?
C21 O3 Mn1 113.7(3) . . ?
C21 O3 Mn2 123.7(3) . . ?
Mn1 O3 Mn2 120.95(15) . . ?
C22 O4 Mn3 112.3(3) . . ?
C22 O4 Mn2 125.9(3) . . ?
Mn3 O4 Mn2 119.73(15) . . ?
C7 N1 C8 122.2(4) . . ?
C7 N1 Mn1 125.2(4) . . ?
C8 N1 Mn1 112.5(3) . . ?
C17 N2 C18 121.0(4) . . ?
C17 N2 Mn3 125.4(4) . . ?
C18 N2 Mn3 113.5(3) . . ?
O1 C1 C2 118.3(5) . . ?
O1 C1 C6 123.2(5) . . ?
C2 C1 C6 118.5(5) . . ?
C3 C2 C1 121.0(6) . . ?
C3 C2 H2 119.5 . . ?
C1 C2 H2 119.5 . . ?
C2 C3 C4 120.2(5) . . ?
C2 C3 H3 119.9 . . ?
C4 C3 H3 119.9 . . ?
C5 C4 C3 120.5(5) . . ?
C5 C4 Br1 119.8(5) . . ?
C3 C4 Br1 119.7(4) . . ?
C4 C5 C6 120.7(6) . . ?
C4 C5 H5 119.7 . . ?
C6 C5 H5 119.7 . . ?
C5 C6 C1 119.2(5) . . ?
C5 C6 C7 117.6(5) . . ?
C1 C6 C7 123.2(5) . . ?
N1 C7 C6 125.9(5) . . ?
N1 C7 H7 117.1 . . ?
C6 C7 H7 117.1 . . ?
N1 C8 C21 103.7(4) . . ?
N1 C8 C9 108.2(4) . . ?
C21 C8 C9 110.7(4) . . ?
N1 C8 C10 113.4(4) . . ?
C21 C8 C10 109.6(5) . . ?
C9 C8 C10 111.0(4) . . ?
C8 C9 H9A 109.5 . . ?
C8 C9 H9B 109.5 . . ?
H9A C9 H9B 109.5 . . ?
C8 C9 H9C 109.5 . . ?
H9A C9 H9C 109.5 . . ?
H9B C9 H9C 109.5 . . ?
C8 C10 H10A 109.5 . . ?
C8 C10 H10B 109.5 . . ?
H10A C10 H10B 109.5 . . ?
C8 C10 H10C 109.5 . . ?
H10A C10 H10C 109.5 . . ?
H10B C10 H10C 109.5 . . ?
O2 C11 C16 123.7(4) . . ?
O2 C11 C12 118.8(5) . . ?
C16 C11 C12 117.5(5) . . ?
C13 C12 C11 122.1(6) . . ?
C13 C12 H12A 118.9 . . ?
C11 C12 H12A 118.9 . . ?
C12 C13 C14 118.9(5) . . ?
C12 C13 H13 120.6 . . ?
C14 C13 H13 120.6 . . ?
C15 C14 C13 121.1(5) . . ?
C15 C14 Br2 119.2(5) . . ?
C13 C14 Br2 119.6(4) . . ?
C14 C15 C16 120.6(5) . . ?
C14 C15 H15 119.7 . . ?
C16 C15 H15 119.7 . . ?
C11 C16 C15 119.7(5) . . ?
C11 C16 C17 121.9(5) . . ?
C15 C16 C17 118.4(5) . . ?
N2 C17 C16 126.8(5) . . ?
N2 C17 H17 116.6 . . ?
C16 C17 H17 116.6 . . ?
N2 C18 C20 113.2(4) . . ?
N2 C18 C19 108.7(4) . . ?
C20 C18 C19 111.7(4) . . ?
N2 C18 C22 102.5(4) . . ?
C20 C18 C22 109.8(4) . . ?
C19 C18 C22 110.7(4) . . ?
C18 C19 H19A 109.5 . . ?
C18 C19 H19B 109.5 . . ?
H19A C19 H19B 109.5 . . ?
C18 C19 H19C 109.5 . . ?
H19A C19 H19C 109.5 . . ?
H19B C19 H19C 109.5 . . ?
C18 C20 H20A 109.5 . . ?
C18 C20 H20B 109.5 . . ?
H20A C20 H20B 109.5 . . ?
C18 C20 H20C 109.5 . . ?
H20A C20 H20C 109.5 . . ?
H20B C20 H20C 109.5 . . ?
O3 C21 C8 109.7(4) . . ?
O3 C21 H21A 109.7 . . ?
C8 C21 H21A 109.7 . . ?
O3 C21 H21B 109.7 . . ?
C8 C21 H21B 109.7 . . ?
H21A C21 H21B 108.2 . . ?
O4 C22 C18 110.5(4) . . ?
O4 C22 H22A 109.6 . . ?
C18 C22 H22A 109.6 . . ?
O4 C22 H22B 109.6 . . ?
C18 C22 H22B 109.6 . . ?
H22A C22 H22B 108.1 . . ?
C31 O5 Mn3 133.7(3) . . ?
C31 O6 Mn2 132.7(3) . . ?
C33 O7 Mn3 134.1(3) . . ?
C33 O8 Mn2 135.2(4) . . ?
C35 O9 Mn1 133.8(3) . . ?
C35 O10 Mn2 131.8(3) . . ?
C37 O11 Mn1 133.9(3) . . ?
C37 O12 Mn2 135.3(4) . . ?
O6 C31 O5 126.0(5) . . ?
O6 C31 C32 117.2(5) . . ?
O5 C31 C32 116.7(5) . . ?
C31 C32 H32A 109.5 . . ?
C31 C32 H32B 109.5 . . ?
H32A C32 H32B 109.5 . . ?
C31 C32 H32C 109.5 . . ?
H32A C32 H32C 109.5 . . ?
H32B C32 H32C 109.5 . . ?
O8 C33 O7 125.6(5) . . ?
O8 C33 C34 119.5(5) . . ?
O7 C33 C34 114.9(4) . . ?
C33 C34 H34A 109.5 . . ?
C33 C34 H34B 109.5 . . ?
H34A C34 H34B 109.5 . . ?
C33 C34 H34C 109.5 . . ?
H34A C34 H34C 109.5 . . ?
H34B C34 H34C 109.5 . . ?
O9 C35 O10 125.0(5) . . ?
O9 C35 C36 118.3(5) . . ?
O10 C35 C36 116.8(5) . . ?
C35 C36 H36A 109.5 . . ?
C35 C36 H36B 109.5 . . ?
H36A C36 H36B 109.5 . . ?
C35 C36 H36C 109.5 . . ?
H36A C36 H36C 109.5 . . ?
H36B C36 H36C 109.5 . . ?
O12 C37 O11 125.4(5) . . ?
O12 C37 C38 119.1(5) . . ?
O11 C37 C38 115.5(4) . . ?
C37 C38 H38A 109.5 . . ?
C37 C38 H38B 109.5 . . ?
H38A C38 H38B 109.5 . . ?
C37 C38 H38C 109.5 . . ?
H38A C38 H38C 109.5 . . ?
H38B C38 H38C 109.5 . . ?
H31 O3W H32 106(3) . . ?
H41 O4W H42 109(3) . . ?
H51 O5W H52 108(3) . . ?
H62 O6W H61 119(7) . . ?
H71 O7W H72 102(10) . . ?

loop_
_geom_bond_atom_site_label_1
_geom_bond_atom_site_label_2
_geom_bond_distance
_geom_bond_site_symmetry_2
_geom_bond_publ_flag
Mn1 O3 1.865(3) . ?
Mn1 O1 1.884(3) . ?
Mn1 O11 1.956(4) . ?
Mn1 N1 2.005(4) . ?
Mn1 O9 2.183(3) . ?
Mn1 O1W 2.317(4) . ?
Mn2 O12 2.132(4) . ?
Mn2 O8 2.139(4) . ?
Mn2 O4 2.143(3) . ?
Mn2 O3 2.157(3) . ?
Mn2 O6 2.186(4) . ?
Mn2 O10 2.197(4) . ?
Mn3 O2 1.881(3) . ?
Mn3 O4 1.881(3) . ?
Mn3 O7 1.936(4) . ?
Mn3 N2 1.992(4) . ?
Mn3 O5 2.217(3) . ?
Mn3 O2W 2.329(4) . ?
Br1 C4 1.904(6) . ?
Br2 C14 1.912(5) . ?
O1W H22 0.77(6) . ?
O1W H21 0.74(7) . ?
O2W H11 0.85(2) . ?
O2W H12 0.83(2) . ?
O1 C1 1.320(6) . ?
O2 C11 1.321(6) . ?
O3 C21 1.430(5) . ?
O4 C22 1.422(6) . ?
N1 C7 1.286(6) . ?
N1 C8 1.497(6) . ?
N2 C17 1.276(6) . ?
N2 C18 1.502(6) . ?
C1 C2 1.407(7) . ?
C1 C6 1.411(7) . ?
C2 C3 1.375(8) . ?
C2 H2 0.9300 . ?
C3 C4 1.383(9) . ?
C3 H3 0.9300 . ?
C4 C5 1.367(8) . ?
C5 C6 1.409(7) . ?
C5 H5 0.9300 . ?
C6 C7 1.428(7) . ?
C7 H7 0.9300 . ?
C8 C21 1.506(7) . ?
C8 C9 1.518(7) . ?
C8 C10 1.530(7) . ?
C9 H9A 0.9600 . ?
C9 H9B 0.9600 . ?
C9 H9C 0.9600 . ?
C10 H10A 0.9600 . ?
C10 H10B 0.9600 . ?
C10 H10C 0.9600 . ?
C11 C16 1.403(7) . ?
C11 C12 1.403(7) . ?
C12 C13 1.378(7) . ?
C12 H12A 0.9300 . ?
C13 C14 1.380(8) . ?
C13 H13 0.9300 . ?
C14 C15 1.357(7) . ?
C15 C16 1.404(7) . ?
C15 H15 0.9300 . ?
C16 C17 1.447(7) . ?
C17 H17 0.9300 . ?
C18 C20 1.519(7) . ?
C18 C19 1.525(7) . ?
C18 C22 1.527(7) . ?
C19 H19A 0.9600 . ?
C19 H19B 0.9600 . ?
C19 H19C 0.9600 . ?
C20 H20A 0.9600 . ?
C20 H20B 0.9600 . ?
C20 H20C 0.9600 . ?
C21 H21A 0.9700 . ?
C21 H21B 0.9700 . ?
C22 H22A 0.9700 . ?
C22 H22B 0.9700 . ?
O5 C31 1.265(6) . ?
O6 C31 1.235(6) . ?
O7 C33 1.275(6) . ?
O8 C33 1.229(6) . ?
O9 C35 1.253(6) . ?
O10 C35 1.258(6) . ?
O11 C37 1.279(6) . ?
O12 C37 1.235(6) . ?
C31 C32 1.507(7) . ?
C32 H32A 0.9600 . ?
C32 H32B 0.9600 . ?
C32 H32C 0.9600 . ?
C33 C34 1.492(7) . ?
C34 H34A 0.9600 . ?
C34 H34B 0.9600 . ?
C34 H34C 0.9600 . ?
C35 C36 1.507(7) . ?
C36 H36A 0.9600 . ?
C36 H36B 0.9600 . ?
C36 H36C 0.9600 . ?
C37 C38 1.484(7) . ?
C38 H38A 0.9600 . ?
C38 H38B 0.9600 . ?
C38 H38C 0.9600 . ?
O3W H31 0.845(19) . ?
O3W H32 0.848(19) . ?
O4W H41 0.84(2) . ?
O4W H42 0.83(2) . ?
O5W H51 0.84(2) . ?
O5W H52 0.83(2) . ?
O6W H62 0.75(6) . ?
O6W H61 0.81(6) . ?
O7W H71 0.92(13) . ?
O7W H72 0.71(18) . ?

loop_
_geom_torsion_atom_site_label_1
_geom_torsion_atom_site_label_2
_geom_torsion_atom_site_label_3
_geom_torsion_atom_site_label_4
_geom_torsion
_geom_torsion_site_symmetry_1
_geom_torsion_site_symmetry_2
_geom_torsion_site_symmetry_3
_geom_torsion_site_symmetry_4
_geom_torsion_publ_flag
O11 Mn1 O1 C1 151.6(4) . . . . ?
N1 Mn1 O1 C1 -15.8(4) . . . . ?
O9 Mn1 O1 C1 -112.7(4) . . . . ?
O1W Mn1 O1 C1 70.5(4) . . . . ?
O7 Mn3 O2 C11 -163.6(4) . . . . ?
N2 Mn3 O2 C11 9.9(4) . . . . ?
O5 Mn3 O2 C11 104.7(4) . . . . ?
O2W Mn3 O2 C11 -79.1(4) . . . . ?
O11 Mn1 O3 C21 -147.8(3) . . . . ?
N1 Mn1 O3 C21 19.5(3) . . . . ?
O9 Mn1 O3 C21 116.1(3) . . . . ?
O1W Mn1 O3 C21 -66.7(3) . . . . ?
O11 Mn1 O3 Mn2 46.2(2) . . . . ?
N1 Mn1 O3 Mn2 -146.5(2) . . . . ?
O9 Mn1 O3 Mn2 -49.9(2) . . . . ?
O1W Mn1 O3 Mn2 127.3(2) . . . . ?
O7 Mn3 O4 C22 152.0(3) . . . . ?
N2 Mn3 O4 C22 -21.4(3) . . . . ?
O5 Mn3 O4 C22 -115.9(3) . . . . ?
O2W Mn3 O4 C22 67.9(3) . . . . ?
O7 Mn3 O4 Mn2 -43.5(2) . . . . ?
N2 Mn3 O4 Mn2 143.1(2) . . . . ?
O5 Mn3 O4 Mn2 48.70(19) . . . . ?
O2W Mn3 O4 Mn2 -127.52(19) . . . . ?
Mn1 O1 C1 C2 -167.2(4) . . . . ?
Mn1 O1 C1 C6 14.4(7) . . . . ?
O1 C1 C2 C3 -177.9(5) . . . . ?
C6 C1 C2 C3 0.6(8) . . . . ?
C1 C2 C3 C4 0.3(9) . . . . ?
C2 C3 C4 C5 -1.1(9) . . . . ?
C2 C3 C4 Br1 178.4(4) . . . . ?
C3 C4 C5 C6 0.9(8) . . . . ?
Br1 C4 C5 C6 -178.6(4) . . . . ?
C4 C5 C6 C1 0.0(8) . . . . ?
C4 C5 C6 C7 -179.5(5) . . . . ?
O1 C1 C6 C5 177.6(5) . . . . ?
C2 C1 C6 C5 -0.8(7) . . . . ?
O1 C1 C6 C7 -2.9(8) . . . . ?
C2 C1 C6 C7 178.7(5) . . . . ?
C8 N1 C7 C6 179.8(5) . . . . ?
Mn1 N1 C7 C6 -5.1(7) . . . . ?
C5 C6 C7 N1 178.1(5) . . . . ?
C1 C6 C7 N1 -1.4(8) . . . . ?
C7 N1 C8 C21 147.1(5) . . . . ?
Mn1 N1 C8 C21 -28.6(4) . . . . ?
C7 N1 C8 C9 -95.3(5) . . . . ?
Mn1 N1 C8 C9 89.0(4) . . . . ?
C7 N1 C8 C10 28.4(7) . . . . ?
Mn1 N1 C8 C10 -147.3(4) . . . . ?
Mn3 O2 C11 C16 -10.5(7) . . . . ?
Mn3 O2 C11 C12 170.3(3) . . . . ?
O2 C11 C12 C13 179.9(5) . . . . ?
C16 C11 C12 C13 0.7(7) . . . . ?
C11 C12 C13 C14 -1.3(8) . . . . ?
C12 C13 C14 C15 1.1(8) . . . . ?
C12 C13 C14 Br2 -179.4(4) . . . . ?
C13 C14 C15 C16 -0.2(8) . . . . ?
Br2 C14 C15 C16 -179.7(4) . . . . ?
O2 C11 C16 C15 -179.0(5) . . . . ?
C12 C11 C16 C15 0.2(7) . . . . ?
O2 C11 C16 C17 3.4(7) . . . . ?
C12 C11 C16 C17 -177.5(4) . . . . ?
C14 C15 C16 C11 -0.4(8) . . . . ?
C14 C15 C16 C17 177.3(5) . . . . ?
C18 N2 C17 C16 178.2(4) . . . . ?
Mn3 N2 C17 C16 1.3(7) . . . . ?
C11 C16 C17 N2 1.1(8) . . . . ?
C15 C16 C17 N2 -176.6(5) . . . . ?
C17 N2 C18 C20 -32.3(6) . . . . ?
Mn3 N2 C18 C20 144.9(4) . . . . ?
C17 N2 C18 C19 92.4(5) . . . . ?
Mn3 N2 C18 C19 -90.4(4) . . . . ?
C17 N2 C18 C22 -150.5(4) . . . . ?
Mn3 N2 C18 C22 26.7(4) . . . . ?
Mn1 O3 C21 C8 -42.1(5) . . . . ?
Mn2 O3 C21 C8 123.5(3) . . . . ?
N1 C8 C21 O3 43.7(5) . . . . ?
C9 C8 C21 O3 -72.1(5) . . . . ?
C10 C8 C21 O3 165.1(4) . . . . ?
Mn3 O4 C22 C18 43.8(4) . . . . ?
Mn2 O4 C22 C18 -119.7(4) . . . . ?
N2 C18 C22 O4 -43.8(5) . . . . ?
C20 C18 C22 O4 -164.3(4) . . . . ?
C19 C18 C22 O4 71.9(5) . . . . ?
Mn2 O6 C31 O5 -4.2(9) . . . . ?
Mn2 O6 C31 C32 175.1(5) . . . . ?
Mn3 O5 C31 O6 -8.2(9) . . . . ?
Mn3 O5 C31 C32 172.4(5) . . . . ?
Mn2 O8 C33 O7 -12.6(9) . . . . ?
Mn2 O8 C33 C34 166.4(4) . . . . ?
Mn3 O7 C33 O8 -0.3(8) . . . . ?
Mn3 O7 C33 C34 -179.3(4) . . . . ?
Mn1 O9 C35 O10 18.2(8) . . . . ?
Mn1 O9 C35 C36 -161.0(4) . . . . ?
Mn2 O10 C35 O9 -26.4(8) . . . . ?
Mn2 O10 C35 C36 152.8(4) . . . . ?
Mn2 O12 C37 O11 13.6(8) . . . . ?
Mn2 O12 C37 C38 -164.9(4) . . . . ?
Mn1 O11 C37 O12 -16.8(8) . . . . ?
Mn1 O11 C37 C38 161.7(4) . . . . ?
